data_4089559
loop_
_publ_author_name
'Gramigna, Kathryn M.'
'Oria, Jeremy V.'
'Mandell, Chelsea L.'
'Tiedemann, Margaret A.'
'Dougherty, William G.'
'Piro, Nicholas A.'
'Kassel, W. Scott'
'Chan, Benny C.'
'Diaconescu, Paula L.'
'Nataro, Chip'

_publ_section_title
;
 Palladium(II) and Platinum(II) Compounds of
 1,1&#x2032;-Bis(phosphino)metallocene (M = Fe, Ru) Ligands with
 Metal--Metal Interactions
;
_journal_issue 20
_journal_name_full Organometallics
_journal_page_first 5966
_journal_paper_doi 10.1021/om400494t
_journal_volume 32
_journal_year 2013
_chemical_formula_sum 'C53 H69 B2 Cl2 F8 Fe P3 Pd'
_chemical_formula_weight 1205.76
_space_group_IT_number 2
_space_group_name_Hall '-P 1'
_space_group_name_H-M_alt 'P -1'
_symmetry_cell_setting triclinic
_symmetry_space_group_name_H-M 'P -1'
_atom_sites_solution_hydrogens geom
_atom_sites_solution_primary direct
_atom_sites_solution_secondary difmap
_audit_creation_method SHELXL-97
_cell_angle_alpha 84.688(2)
_cell_angle_beta 83.017(3)
_cell_angle_gamma 73.353(2)
_cell_formula_units_Z 2
_cell_length_a 12.7854(8)
_cell_length_b 12.8171(8)
_cell_length_c 17.1444(13)
_cell_measurement_reflns_used 5977
_cell_measurement_temperature 110(2)
_cell_measurement_theta_max 24.50
_cell_measurement_theta_min 2.40
_cell_volume 2666.8(3)
_computing_cell_refinement 'Bruker SAINT'
_computing_data_collection 'Bruker APEX2'
_computing_data_reduction 'Bruker SAINT'
_computing_molecular_graphics 'Bruker SHELXTL'
_computing_publication_material 'Bruker SHELXTL'
_computing_structure_refinement 'SHELXL-97 (Sheldrick, 2008)'
_computing_structure_solution 'SHELXS-97 (Sheldrick, 2008)'
_diffrn_ambient_temperature 110(2)
_diffrn_measured_fraction_theta_full 0.968
_diffrn_measured_fraction_theta_max 0.934
_diffrn_measurement_device_type 'Bruker APEX-II CCD'
_diffrn_measurement_method '\f and \w scans'
_diffrn_radiation_monochromator graphite
_diffrn_radiation_source 'fine-focus sealed tube'
_diffrn_radiation_type MoK\a
_diffrn_radiation_wavelength 0.71073
_diffrn_reflns_av_R_equivalents 0.0754
_diffrn_reflns_av_sigmaI/netI 0.1590
_diffrn_reflns_limit_h_max 19
_diffrn_reflns_limit_h_min -19
_diffrn_reflns_limit_k_max 19
_diffrn_reflns_limit_k_min -19
_diffrn_reflns_limit_l_max 26
_diffrn_reflns_limit_l_min -15
_diffrn_reflns_number 44556
_diffrn_reflns_theta_full 25.00
_diffrn_reflns_theta_max 33.16
_diffrn_reflns_theta_min 1.96
_exptl_absorpt_coefficient_mu 0.863
_exptl_absorpt_correction_T_max 0.9746
_exptl_absorpt_correction_T_min 0.8067
_exptl_absorpt_correction_type multi-scan
_exptl_absorpt_process_details SADABS
_exptl_crystal_colour green
_exptl_crystal_density_diffrn 1.502
_exptl_crystal_density_method 'not measured'
_exptl_crystal_description plate
_exptl_crystal_F_000 1240
_exptl_crystal_size_max 0.26
_exptl_crystal_size_mid 0.16
_exptl_crystal_size_min 0.03
_refine_diff_density_max 1.109
_refine_diff_density_min -1.454
_refine_diff_density_rms 0.143
_refine_ls_extinction_method none
_refine_ls_goodness_of_fit_ref 1.012
_refine_ls_hydrogen_treatment constr
_refine_ls_matrix_type full
_refine_ls_number_parameters 631
_refine_ls_number_reflns 19038
_refine_ls_number_restraints 0
_refine_ls_restrained_S_all 1.012
_refine_ls_R_factor_all 0.1554
_refine_ls_R_factor_gt 0.0591
_refine_ls_shift/su_max 0.001
_refine_ls_shift/su_mean 0.000
_refine_ls_structure_factor_coef Fsqd
_refine_ls_weighting_details 'calc w=1/[\s^2^(Fo^2^)+(0.0357P)^2^] where P=(Fo^2^+2Fc^2^)/3'
_refine_ls_weighting_scheme calc
_refine_ls_wR_factor_gt 0.0915
_refine_ls_wR_factor_ref 0.1162
_reflns_number_gt 9772
_reflns_number_total 19038
_reflns_threshold_expression >2sigma(I)
_cod_data_source_file om400494t_si_001.cif
_cod_data_source_block '[Pd(dcpf)PPh3]'
_cod_depositor_comments
;
The following automatic conversions were performed:

data item '_symmetry_cell_setting' value 'Triclinic' was changed to
'triclinic' in accordance with the
/home/saulius/struct/COD-crude-data/automatic-downloads/DataCite-retrospective/ACS/depositions/lib/dictionaries/cif_core.dic
dictionary named 'cif_core.dic' version 2.4.2 last updated on
2011-04-26.

Automatic conversion script
Id: cif_fix_values 6909 2019-04-08 15:41:33Z antanas 
;
_cod_original_sg_symbol_H-M P-1
_cod_database_code 4089559

loop_
_symmetry_equiv_pos_as_xyz
'x, y, z'
'-x, -y, -z'

loop_
_atom_site_label
_atom_site_type_symbol
_atom_site_fract_x
_atom_site_fract_y
_atom_site_fract_z
_atom_site_U_iso_or_equiv
_atom_site_adp_type
_atom_site_occupancy
_atom_site_symmetry_multiplicity
_atom_site_calc_flag
_atom_site_refinement_flags
Fe1 Fe 0.98772(3) 0.51995(3) 0.72202(3) 0.01582(11) Uani 1 1 d .
Pd1 Pd 0.814602(19) 0.717508(19) 0.765701(18) 0.01533(7) Uani 1 1 d .
P1 P 0.72240(6) 0.58551(6) 0.79743(6) 0.01586(19) Uani 1 1 d .
P2 P 0.95585(6) 0.78841(6) 0.71091(6) 0.01612(19) Uani 1 1 d .
P3 P 0.67998(6) 0.87112(6) 0.80075(6) 0.0172(2) Uani 1 1 d .
C1 C 0.8329(2) 0.4918(2) 0.7450(2) 0.0172(7) Uani 1 1 d .
C2 C 0.8569(2) 0.5145(2) 0.6619(2) 0.0180(7) Uani 1 1 d .
H2A H 0.8128 0.5760 0.6289 0.022 Uiso 1 1 calc R
C3 C 0.9527(3) 0.4355(2) 0.6349(2) 0.0204(8) Uani 1 1 d .
H3A H 0.9880 0.4302 0.5795 0.024 Uiso 1 1 calc R
C4 C 0.9902(3) 0.3646(3) 0.7007(2) 0.0219(8) Uani 1 1 d .
H4A H 1.0565 0.3000 0.6991 0.026 Uiso 1 1 calc R
C5 C 0.9177(2) 0.3985(2) 0.7684(2) 0.0178(8) Uani 1 1 d .
H5A H 0.9234 0.3624 0.8226 0.021 Uiso 1 1 calc R
C6 C 1.0481(2) 0.6555(2) 0.7241(2) 0.0167(7) Uani 1 1 d .
C7 C 1.1135(2) 0.5828(2) 0.6673(2) 0.0172(7) Uani 1 1 d .
H7A H 1.1271 0.6009 0.6097 0.021 Uiso 1 1 calc R
C8 C 1.1568(2) 0.4808(3) 0.7078(2) 0.0202(8) Uani 1 1 d .
H8A H 1.2064 0.4144 0.6830 0.024 Uiso 1 1 calc R
C9 C 1.1195(2) 0.4879(3) 0.7880(2) 0.0219(8) Uani 1 1 d .
H9A H 1.1384 0.4278 0.8298 0.026 Uiso 1 1 calc R
C10 C 1.0510(2) 0.5946(2) 0.7997(2) 0.0184(7) Uani 1 1 d .
H10A H 1.0133 0.6234 0.8511 0.022 Uiso 1 1 calc R
C11 C 0.4949(2) 0.6523(3) 0.7870(2) 0.0248(9) Uani 1 1 d .
H11A H 0.4797 0.6135 0.8379 0.030 Uiso 1 1 calc R
H11B H 0.4997 0.7253 0.7980 0.030 Uiso 1 1 calc R
C12 C 0.4027(3) 0.6646(3) 0.7355(3) 0.0327(10) Uani 1 1 d .
H12A H 0.3319 0.7023 0.7642 0.039 Uiso 1 1 calc R
H12B H 0.4144 0.7103 0.6872 0.039 Uiso 1 1 calc R
C13 C 0.3973(3) 0.5544(3) 0.7126(3) 0.0357(11) Uani 1 1 d .
H13A H 0.3396 0.5659 0.6765 0.043 Uiso 1 1 calc R
H13B H 0.3769 0.5121 0.7604 0.043 Uiso 1 1 calc R
C14 C 0.5070(3) 0.4893(3) 0.6724(3) 0.0304(10) Uani 1 1 d .
H14A H 0.5019 0.4165 0.6615 0.036 Uiso 1 1 calc R
H14B H 0.5235 0.5275 0.6215 0.036 Uiso 1 1 calc R
C15 C 0.5992(3) 0.4760(3) 0.7242(2) 0.0237(8) Uani 1 1 d .
H15A H 0.6701 0.4371 0.6961 0.028 Uiso 1 1 calc R
H15B H 0.5864 0.4319 0.7731 0.028 Uiso 1 1 calc R
C16 C 0.6041(2) 0.5880(2) 0.7448(2) 0.0180(7) Uani 1 1 d .
H16A H 0.6133 0.6296 0.6933 0.022 Uiso 1 1 calc R
C17 C 0.8102(3) 0.5327(3) 0.9401(2) 0.0221(8) Uani 1 1 d .
H17A H 0.8721 0.4757 0.9156 0.027 Uiso 1 1 calc R
H17B H 0.8287 0.6031 0.9308 0.027 Uiso 1 1 calc R
C18 C 0.7954(3) 0.5054(3) 1.0273(2) 0.0297(9) Uani 1 1 d .
H18A H 0.7399 0.5670 1.0525 0.036 Uiso 1 1 calc R
H18B H 0.8655 0.4960 1.0497 0.036 Uiso 1 1 calc R
C19 C 0.7592(3) 0.4026(3) 1.0463(3) 0.0337(10) Uani 1 1 d .
H19A H 0.7457 0.3907 1.1041 0.040 Uiso 1 1 calc R
H19B H 0.8182 0.3392 1.0267 0.040 Uiso 1 1 calc R
C20 C 0.6553(3) 0.4113(3) 1.0087(3) 0.0307(10) Uani 1 1 d .
H20A H 0.6354 0.3418 1.0195 0.037 Uiso 1 1 calc R
H20B H 0.5945 0.4698 1.0326 0.037 Uiso 1 1 calc R
C21 C 0.6692(3) 0.4361(2) 0.9204(2) 0.0236(8) Uani 1 1 d .
H21A H 0.5989 0.4445 0.8984 0.028 Uiso 1 1 calc R
H21B H 0.7250 0.3743 0.8956 0.028 Uiso 1 1 calc R
C22 C 0.7051(3) 0.5409(2) 0.9008(2) 0.0205(8) Uani 1 1 d .
H22A H 0.6459 0.6006 0.9264 0.025 Uiso 1 1 calc R
C23 C 0.8761(3) 0.9431(2) 0.5944(2) 0.0229(8) Uani 1 1 d .
H23A H 0.8038 0.9462 0.6238 0.028 Uiso 1 1 calc R
H23B H 0.9070 0.9947 0.6172 0.028 Uiso 1 1 calc R
C24 C 0.8605(3) 0.9788(3) 0.5084(3) 0.0293(9) Uani 1 1 d .
H24A H 0.9309 0.9859 0.4806 0.035 Uiso 1 1 calc R
H24B H 0.8060 1.0512 0.5053 0.035 Uiso 1 1 calc R
C25 C 0.8216(3) 0.8976(3) 0.4676(2) 0.0256(8) Uani 1 1 d .
H25A H 0.7478 0.8955 0.4918 0.031 Uiso 1 1 calc R
H25B H 0.8165 0.9210 0.4112 0.031 Uiso 1 1 calc R
C26 C 0.9015(3) 0.7851(3) 0.4756(2) 0.0232(8) Uani 1 1 d .
H26A H 0.9739 0.7865 0.4482 0.028 Uiso 1 1 calc R
H26B H 0.8750 0.7325 0.4503 0.028 Uiso 1 1 calc R
C27 C 0.9142(3) 0.7477(2) 0.5614(2) 0.0202(8) Uani 1 1 d .
H27A H 0.9680 0.6748 0.5645 0.024 Uiso 1 1 calc R
H27B H 0.8429 0.7408 0.5877 0.024 Uiso 1 1 calc R
C28 C 0.9527(2) 0.8270(2) 0.6050(2) 0.0187(8) Uani 1 1 d .
H28A H 1.0283 0.8270 0.5819 0.022 Uiso 1 1 calc R
C29 C 1.1164(3) 0.8985(3) 0.7071(2) 0.0247(8) Uani 1 1 d .
H29A H 1.0972 0.9309 0.6542 0.030 Uiso 1 1 calc R
H29B H 1.1719 0.8272 0.7004 0.030 Uiso 1 1 calc R
C30 C 1.1646(3) 0.9743(3) 0.7474(3) 0.0336(10) Uani 1 1 d .
H30A H 1.2335 0.9800 0.7165 0.040 Uiso 1 1 calc R
H30B H 1.1123 1.0482 0.7476 0.040 Uiso 1 1 calc R
C31 C 1.1879(3) 0.9347(3) 0.8312(3) 0.0294(9) Uani 1 1 d .
H31A H 1.2138 0.9887 0.8555 0.035 Uiso 1 1 calc R
H31B H 1.2466 0.8649 0.8311 0.035 Uiso 1 1 calc R
C32 C 1.0852(3) 0.9187(3) 0.8792(2) 0.0266(9) Uani 1 1 d .
H32A H 1.0297 0.9902 0.8845 0.032 Uiso 1 1 calc R
H32B H 1.1031 0.8879 0.9327 0.032 Uiso 1 1 calc R
C33 C 1.0373(3) 0.8419(3) 0.8404(2) 0.0218(8) Uani 1 1 d .
H33A H 1.0898 0.7682 0.8404 0.026 Uiso 1 1 calc R
H33B H 0.9685 0.8363 0.8717 0.026 Uiso 1 1 calc R
C34 C 1.0136(2) 0.8815(2) 0.7566(2) 0.0180(8) Uani 1 1 d .
H34A H 0.9572 0.9539 0.7587 0.022 Uiso 1 1 calc R
C35 C 0.6601(3) 0.8105(2) 0.9601(2) 0.0228(8) Uani 1 1 d .
H35A H 0.7381 0.7874 0.9538 0.027 Uiso 1 1 calc R
C36 C 0.6043(3) 0.8015(3) 1.0340(3) 0.0322(10) Uani 1 1 d .
H36A H 0.6437 0.7747 1.0786 0.039 Uiso 1 1 calc R
C37 C 0.4902(3) 0.8318(3) 1.0421(3) 0.0347(10) Uani 1 1 d .
H37A H 0.4514 0.8251 1.0924 0.042 Uiso 1 1 calc R
C38 C 0.4337(3) 0.8715(3) 0.9776(3) 0.0336(10) Uani 1 1 d .
H38A H 0.3558 0.8915 0.9836 0.040 Uiso 1 1 calc R
C39 C 0.4883(3) 0.8826(3) 0.9044(2) 0.0247(9) Uani 1 1 d .
H39A H 0.4482 0.9102 0.8602 0.030 Uiso 1 1 calc R
C40 C 0.6027(3) 0.8532(2) 0.8952(2) 0.0203(8) Uani 1 1 d .
C41 C 0.7197(3) 1.0719(2) 0.7499(2) 0.0235(8) Uani 1 1 d .
H41A H 0.6868 1.0671 0.7041 0.028 Uiso 1 1 calc R
C42 C 0.7618(3) 1.1590(3) 0.7560(3) 0.0292(10) Uani 1 1 d .
H42A H 0.7574 1.2138 0.7143 0.035 Uiso 1 1 calc R
C43 C 0.8097(3) 1.1663(3) 0.8221(3) 0.0294(10) Uani 1 1 d .
H43A H 0.8401 1.2251 0.8252 0.035 Uiso 1 1 calc R
C44 C 0.8141(3) 1.0881(3) 0.8844(3) 0.0263(9) Uani 1 1 d .
H44A H 0.8451 1.0944 0.9308 0.032 Uiso 1 1 calc R
C45 C 0.7725(2) 1.0012(3) 0.8779(2) 0.0223(8) Uani 1 1 d .
H45A H 0.7762 0.9471 0.9201 0.027 Uiso 1 1 calc R
C46 C 0.7258(2) 0.9913(2) 0.8114(2) 0.0184(8) Uani 1 1 d .
C47 C 0.4995(3) 1.0156(3) 0.7327(3) 0.0318(10) Uani 1 1 d .
H47A H 0.4888 1.0569 0.7777 0.038 Uiso 1 1 calc R
C48 C 0.4328(3) 1.0520(3) 0.6733(3) 0.0371(11) Uani 1 1 d .
H48A H 0.3766 1.1190 0.6767 0.045 Uiso 1 1 calc R
C49 C 0.4474(3) 0.9913(4) 0.6087(3) 0.0459(13) Uani 1 1 d .
H49A H 0.4004 1.0171 0.5680 0.055 Uiso 1 1 calc R
C50 C 0.5290(3) 0.8933(3) 0.6015(3) 0.0366(10) Uani 1 1 d .
H50A H 0.5380 0.8519 0.5568 0.044 Uiso 1 1 calc R
C51 C 0.5975(3) 0.8574(3) 0.6616(2) 0.0232(8) Uani 1 1 d .
H51A H 0.6543 0.7910 0.6574 0.028 Uiso 1 1 calc R
C52 C 0.5843(2) 0.9167(2) 0.7272(2) 0.0201(8) Uani 1 1 d .
C53 C 0.3513(3) 0.6946(3) 0.4911(3) 0.0397(11) Uani 1 1 d .
H53A H 0.3432 0.7070 0.5479 0.048 Uiso 1 1 calc R
H53B H 0.4010 0.6206 0.4831 0.048 Uiso 1 1 calc R
Cl1 Cl 0.40944(8) 0.79179(8) 0.43755(8) 0.0467(3) Uani 1 1 d .
Cl2 Cl 0.22181(8) 0.70265(8) 0.46112(8) 0.0481(3) Uani 1 1 d .
B1 B 0.2964(3) 0.3819(3) 0.5219(3) 0.0253(10) Uani 1 1 d .
F1 F 0.18727(15) 0.44295(15) 0.52070(14) 0.0327(6) Uani 1 1 d .
F2 F 0.30448(16) 0.29864(16) 0.58029(15) 0.0382(6) Uani 1 1 d .
F3 F 0.33305(17) 0.33771(18) 0.44914(16) 0.0443(6) Uani 1 1 d .
F4 F 0.36028(19) 0.44801(18) 0.53576(18) 0.0511(7) Uani 1 1 d .
B2 B 1.0769(4) 0.2273(3) 0.9406(4) 0.0366(13) Uani 1 1 d .
F5 F 1.12559(18) 0.12348(16) 0.97079(16) 0.0413(6) Uani 1 1 d .
F6 F 0.97233(18) 0.23532(17) 0.92331(16) 0.0450(7) Uani 1 1 d .
F7 F 1.1393(2) 0.2515(2) 0.8750(2) 0.0844(12) Uani 1 1 d .
F8 F 1.0689(2) 0.3001(2) 0.9979(2) 0.0784(11) Uani 1 1 d .

loop_
_atom_site_aniso_label
_atom_site_aniso_U_11
_atom_site_aniso_U_22
_atom_site_aniso_U_33
_atom_site_aniso_U_23
_atom_site_aniso_U_13
_atom_site_aniso_U_12
Fe1 0.0162(2) 0.0168(2) 0.0150(3) -0.00143(19) -0.0022(2) -0.00511(17)
Pd1 0.01565(12) 0.01601(12) 0.01468(17) -0.00071(10) -0.00130(10) -0.00511(9)
P1 0.0169(4) 0.0169(4) 0.0140(6) -0.0014(3) -0.0002(3) -0.0054(3)
P2 0.0161(4) 0.0165(4) 0.0162(6) -0.0009(3) -0.0020(4) -0.0050(3)
P3 0.0171(4) 0.0179(4) 0.0172(6) -0.0015(4) -0.0026(4) -0.0055(3)
C1 0.0178(15) 0.0161(15) 0.019(2) -0.0029(13) -0.0009(14) -0.0072(12)
C2 0.0175(15) 0.0197(15) 0.018(2) -0.0008(14) -0.0031(14) -0.0067(12)
C3 0.0246(17) 0.0247(17) 0.015(2) -0.0093(15) 0.0019(14) -0.0102(14)
C4 0.0196(16) 0.0188(16) 0.028(3) -0.0040(15) -0.0040(15) -0.0050(13)
C5 0.0214(16) 0.0114(14) 0.020(2) 0.0029(13) -0.0007(14) -0.0059(12)
C6 0.0177(15) 0.0168(15) 0.019(2) -0.0011(14) -0.0041(14) -0.0092(12)
C7 0.0158(15) 0.0218(16) 0.016(2) -0.0007(14) -0.0018(13) -0.0078(12)
C8 0.0155(15) 0.0236(16) 0.022(2) -0.0035(15) -0.0031(14) -0.0047(13)
C9 0.0192(16) 0.0212(16) 0.026(3) 0.0004(15) -0.0067(15) -0.0055(13)
C10 0.0183(15) 0.0202(16) 0.018(2) -0.0010(14) -0.0022(14) -0.0073(12)
C11 0.0183(16) 0.0290(18) 0.028(3) -0.0078(16) 0.0001(15) -0.0071(14)
C12 0.0196(17) 0.037(2) 0.039(3) -0.0035(19) -0.0017(17) -0.0048(15)
C13 0.0219(18) 0.052(2) 0.038(3) -0.007(2) -0.0081(18) -0.0142(17)
C14 0.0278(19) 0.040(2) 0.030(3) -0.0098(18) -0.0048(17) -0.0166(16)
C15 0.0203(16) 0.0307(18) 0.022(3) -0.0071(16) -0.0023(15) -0.0082(14)
C16 0.0165(15) 0.0208(16) 0.018(2) 0.0002(14) -0.0017(14) -0.0072(12)
C17 0.0275(17) 0.0241(17) 0.017(2) -0.0002(15) -0.0046(15) -0.0106(14)
C18 0.0331(19) 0.035(2) 0.019(3) -0.0006(17) -0.0059(17) -0.0054(16)
C19 0.036(2) 0.038(2) 0.020(3) 0.0038(18) -0.0010(18) -0.0025(17)
C20 0.035(2) 0.0279(19) 0.029(3) 0.0030(17) 0.0040(18) -0.0124(16)
C21 0.0251(17) 0.0218(17) 0.024(3) -0.0009(15) 0.0011(16) -0.0084(14)
C22 0.0228(16) 0.0166(15) 0.020(2) -0.0039(14) 0.0012(15) -0.0033(13)
C23 0.0239(17) 0.0194(16) 0.024(3) 0.0020(15) -0.0032(15) -0.0038(13)
C24 0.034(2) 0.0215(17) 0.032(3) 0.0043(16) -0.0088(18) -0.0066(15)
C25 0.0254(17) 0.0318(19) 0.018(2) 0.0065(16) -0.0061(15) -0.0061(15)
C26 0.0228(17) 0.0270(18) 0.020(3) 0.0006(15) -0.0035(15) -0.0071(14)
C27 0.0218(16) 0.0203(16) 0.017(2) -0.0016(14) -0.0019(14) -0.0036(13)
C28 0.0178(15) 0.0209(16) 0.016(2) 0.0015(14) 0.0007(14) -0.0054(12)
C29 0.0227(17) 0.0356(19) 0.019(3) -0.0043(16) 0.0003(15) -0.0135(15)
C30 0.033(2) 0.044(2) 0.033(3) -0.0065(19) -0.0001(18) -0.0249(17)
C31 0.0238(18) 0.035(2) 0.034(3) -0.0099(18) -0.0073(17) -0.0117(15)
C32 0.0328(19) 0.0280(18) 0.023(3) -0.0057(16) -0.0090(17) -0.0106(15)
C33 0.0247(17) 0.0241(17) 0.018(2) -0.0026(15) -0.0032(15) -0.0089(14)
C34 0.0190(15) 0.0156(15) 0.020(2) -0.0031(14) -0.0018(14) -0.0053(12)
C35 0.0261(17) 0.0203(17) 0.020(3) -0.0019(15) 0.0020(16) -0.0049(14)
C36 0.046(2) 0.0238(18) 0.026(3) -0.0038(16) -0.0040(19) -0.0084(16)
C37 0.043(2) 0.034(2) 0.027(3) -0.0046(18) 0.015(2) -0.0169(18)
C38 0.0267(19) 0.040(2) 0.034(3) -0.0088(19) 0.0070(19) -0.0117(16)
C39 0.0220(17) 0.0280(18) 0.025(3) -0.0078(16) 0.0019(16) -0.0081(14)
C40 0.0228(16) 0.0159(15) 0.023(3) -0.0041(14) 0.0005(15) -0.0061(13)
C41 0.0222(17) 0.0192(16) 0.026(3) -0.0031(15) 0.0002(15) -0.0022(13)
C42 0.0311(19) 0.0179(17) 0.037(3) -0.0007(16) 0.0043(18) -0.0083(14)
C43 0.0262(18) 0.0207(17) 0.043(3) -0.0109(17) 0.0075(18) -0.0105(14)
C44 0.0238(17) 0.0293(19) 0.027(3) -0.0116(17) 0.0035(16) -0.0090(14)
C45 0.0198(16) 0.0226(17) 0.023(3) -0.0037(15) 0.0032(15) -0.0044(13)
C46 0.0130(14) 0.0175(15) 0.023(2) -0.0038(14) 0.0009(14) -0.0024(12)
C47 0.0193(17) 0.0293(19) 0.044(3) 0.0077(18) -0.0052(17) -0.0042(15)
C48 0.0202(18) 0.040(2) 0.043(4) 0.013(2) -0.0037(19) -0.0015(16)
C49 0.0228(19) 0.073(3) 0.041(4) 0.033(3) -0.015(2) -0.017(2)
C50 0.031(2) 0.059(3) 0.024(3) 0.010(2) -0.0113(18) -0.0192(19)
C51 0.0215(16) 0.0307(18) 0.020(3) 0.0045(16) -0.0038(15) -0.0123(14)
C52 0.0176(15) 0.0210(16) 0.023(3) 0.0037(15) -0.0060(14) -0.0075(13)
C53 0.053(3) 0.041(2) 0.026(3) 0.0055(19) -0.010(2) -0.0137(19)
Cl1 0.0404(6) 0.0459(6) 0.0562(10) 0.0060(6) -0.0128(5) -0.0154(5)
Cl2 0.0425(6) 0.0485(6) 0.0543(10) 0.0058(6) -0.0024(6) -0.0178(5)
B1 0.025(2) 0.033(2) 0.017(3) -0.0037(19) -0.0009(18) -0.0070(17)
F1 0.0313(11) 0.0342(11) 0.0289(17) -0.0028(10) -0.0020(10) -0.0032(9)
F2 0.0397(12) 0.0326(12) 0.0390(19) 0.0086(11) -0.0084(11) -0.0064(9)
F3 0.0370(12) 0.0628(15) 0.0255(18) -0.0116(12) -0.0042(11) 0.0012(11)
F4 0.0600(15) 0.0461(14) 0.061(2) 0.0072(13) -0.0311(14) -0.0303(12)
B2 0.041(3) 0.021(2) 0.050(4) 0.005(2) -0.015(3) -0.0095(19)
F5 0.0558(14) 0.0288(11) 0.0377(19) 0.0078(11) -0.0191(12) -0.0066(10)
F6 0.0445(13) 0.0485(14) 0.047(2) 0.0061(12) -0.0213(12) -0.0167(11)
F7 0.0621(18) 0.0697(19) 0.096(3) 0.0499(18) 0.0175(18) -0.0052(14)
F8 0.0686(18) 0.0493(16) 0.128(4) -0.0394(18) -0.0393(19) -0.0102(13)

loop_
_atom_type_symbol
_atom_type_description
_atom_type_scat_dispersion_real
_atom_type_scat_dispersion_imag
_atom_type_scat_source
C C 0.0033 0.0016 'International Tables Vol C Tables 4.2.6.8 and 6.1.1.4'
H H 0.0000 0.0000 'International Tables Vol C Tables 4.2.6.8 and 6.1.1.4'
B B 0.0013 0.0007 'International Tables Vol C Tables 4.2.6.8 and 6.1.1.4'
F F 0.0171 0.0103 'International Tables Vol C Tables 4.2.6.8 and 6.1.1.4'
P P 0.1023 0.0942 'International Tables Vol C Tables 4.2.6.8 and 6.1.1.4'
Fe Fe 0.3463 0.8444 'International Tables Vol C Tables 4.2.6.8 and 6.1.1.4'
Pd Pd -0.9988 1.0072 'International Tables Vol C Tables 4.2.6.8 and 6.1.1.4'
Cl Cl 0.1484 0.1585 'International Tables Vol C Tables 4.2.6.8 and 6.1.1.4'

loop_
_geom_angle_atom_site_label_1
_geom_angle_atom_site_label_2
_geom_angle_atom_site_label_3
_geom_angle
C4 Fe1 C5 40.20(14)
C4 Fe1 C8 91.57(12)
C5 Fe1 C8 117.28(12)
C4 Fe1 C9 100.50(13)
C5 Fe1 C9 100.40(14)
C8 Fe1 C9 39.70(14)
C4 Fe1 C10 137.54(14)
C5 Fe1 C10 117.17(15)
C8 Fe1 C10 67.10(13)
C9 Fe1 C10 40.00(12)
C4 Fe1 C3 40.23(14)
C5 Fe1 C3 67.70(14)
C8 Fe1 C3 102.79(13)
C9 Fe1 C3 132.21(13)
C10 Fe1 C3 169.83(12)
C4 Fe1 C7 118.67(13)
C5 Fe1 C7 155.40(11)
C8 Fe1 C7 39.92(12)
C9 Fe1 C7 67.24(14)
C10 Fe1 C7 67.76(14)
C3 Fe1 C7 104.01(14)
C4 Fe1 C2 66.89(13)
C5 Fe1 C2 67.57(13)
C8 Fe1 C2 140.01(14)
C9 Fe1 C2 166.77(12)
C10 Fe1 C2 149.86(12)
C3 Fe1 C2 39.37(12)
C7 Fe1 C2 121.52(14)
C4 Fe1 C6 157.56(12)
C5 Fe1 C6 156.37(15)
C8 Fe1 C6 66.89(12)
C9 Fe1 C6 67.37(13)
C10 Fe1 C6 40.68(13)
C3 Fe1 C6 135.66(15)
C7 Fe1 C6 39.90(12)
C2 Fe1 C6 125.84(13)
C4 Fe1 C1 67.16(12)
C5 Fe1 C1 40.17(12)
C8 Fe1 C1 156.96(12)
C9 Fe1 C1 132.53(15)
C10 Fe1 C1 122.62(14)
C3 Fe1 C1 67.13(13)
C7 Fe1 C1 159.73(14)
C2 Fe1 C1 40.27(13)
C6 Fe1 C1 135.08(11)
C4 Fe1 Pd1 134.63(9)
C5 Fe1 Pd1 101.86(8)
C8 Fe1 Pd1 133.69(9)
C9 Fe1 Pd1 112.88(9)
C10 Fe1 Pd1 73.71(8)
C3 Fe1 Pd1 114.85(9)
C7 Fe1 Pd1 102.57(8)
C2 Fe1 Pd1 76.20(8)
C6 Fe1 Pd1 67.41(8)
C1 Fe1 Pd1 67.67(8)
P3 Pd1 P2 102.08(3)
P3 Pd1 P1 100.89(3)
P2 Pd1 P1 156.63(3)
P3 Pd1 Fe1 179.55(3)
P2 Pd1 Fe1 78.03(2)
P1 Pd1 Fe1 79.03(2)
C1 P1 C22 111.70(15)
C1 P1 C16 102.72(15)
C22 P1 C16 112.53(16)
C1 P1 Pd1 88.60(10)
C22 P1 Pd1 117.09(11)
C16 P1 Pd1 119.96(11)
C6 P2 C28 109.16(16)
C6 P2 C34 105.99(15)
C28 P2 C34 109.02(16)
C6 P2 Pd1 88.30(10)
C28 P2 Pd1 114.12(11)
C34 P2 Pd1 126.59(12)
C52 P3 C40 108.18(16)
C52 P3 C46 103.61(15)
C40 P3 C46 103.73(16)
C52 P3 Pd1 111.28(12)
C40 P3 Pd1 113.30(10)
C46 P3 Pd1 115.94(10)
C5 C1 C2 107.1(3)
C5 C1 P1 133.7(3)
C2 C1 P1 118.8(2)
C5 C1 Fe1 68.62(16)
C2 C1 Fe1 69.60(17)
P1 C1 Fe1 120.85(16)
C3 C2 C1 108.6(3)
C3 C2 Fe1 70.12(19)
C1 C2 Fe1 70.12(19)
C3 C2 H2A 125.7
C1 C2 H2A 125.7
Fe1 C2 H2A 125.7
C2 C3 C4 107.5(3)
C2 C3 Fe1 70.50(19)
C4 C3 Fe1 68.5(2)
C2 C3 H3A 126.2
C4 C3 H3A 126.2
Fe1 C3 H3A 126.2
C5 C4 C3 109.1(3)
C5 C4 Fe1 70.40(18)
C3 C4 Fe1 71.22(18)
C5 C4 H4A 125.4
C3 C4 H4A 125.4
Fe1 C4 H4A 125.4
C4 C5 C1 107.6(3)
C4 C5 Fe1 69.40(18)
C1 C5 Fe1 71.21(17)
C4 C5 H5A 126.2
C1 C5 H5A 126.2
Fe1 C5 H5A 126.2
C7 C6 C10 107.3(3)
C7 C6 P2 130.3(3)
C10 C6 P2 121.5(2)
C7 C6 Fe1 69.59(17)
C10 C6 Fe1 68.59(17)
P2 C6 Fe1 118.27(15)
C8 C7 C6 107.5(3)
C8 C7 Fe1 69.17(18)
C6 C7 Fe1 70.51(17)
C8 C7 H7A 126.2
C6 C7 H7A 126.2
Fe1 C7 H7A 126.2
C9 C8 C7 109.3(3)
C9 C8 Fe1 70.24(18)
C7 C8 Fe1 70.91(17)
C9 C8 H8A 125.3
C7 C8 H8A 125.3
Fe1 C8 H8A 125.3
C8 C9 C10 108.4(3)
C8 C9 Fe1 70.1(2)
C10 C9 Fe1 70.15(19)
C8 C9 H9A 125.8
C10 C9 H9A 125.8
Fe1 C9 H9A 125.8
C9 C10 C6 107.5(3)
C9 C10 Fe1 69.8(2)
C6 C10 Fe1 70.73(19)
C9 C10 H10A 126.2
C6 C10 H10A 126.2
Fe1 C10 H10A 126.2
C12 C11 C16 109.6(3)
C12 C11 H11A 109.8
C16 C11 H11A 109.8
C12 C11 H11B 109.8
C16 C11 H11B 109.8
H11A C11 H11B 108.2
C13 C12 C11 111.6(3)
C13 C12 H12A 109.3
C11 C12 H12A 109.3
C13 C12 H12B 109.3
C11 C12 H12B 109.3
H12A C12 H12B 108.0
C12 C13 C14 111.7(3)
C12 C13 H13A 109.3
C14 C13 H13A 109.3
C12 C13 H13B 109.3
C14 C13 H13B 109.3
H13A C13 H13B 107.9
C15 C14 C13 110.8(3)
C15 C14 H14A 109.5
C13 C14 H14A 109.5
C15 C14 H14B 109.5
C13 C14 H14B 109.5
H14A C14 H14B 108.1
C14 C15 C16 109.9(3)
C14 C15 H15A 109.7
C16 C15 H15A 109.7
C14 C15 H15B 109.7
C16 C15 H15B 109.7
H15A C15 H15B 108.2
C15 C16 C11 111.6(2)
C15 C16 P1 114.7(2)
C11 C16 P1 112.1(2)
C15 C16 H16A 105.9
C11 C16 H16A 105.9
P1 C16 H16A 105.9
C18 C17 C22 111.4(3)
C18 C17 H17A 109.3
C22 C17 H17A 109.3
C18 C17 H17B 109.3
C22 C17 H17B 109.3
H17A C17 H17B 108.0
C17 C18 C19 112.5(3)
C17 C18 H18A 109.1
C19 C18 H18A 109.1
C17 C18 H18B 109.1
C19 C18 H18B 109.1
H18A C18 H18B 107.8
C18 C19 C20 110.6(3)
C18 C19 H19A 109.5
C20 C19 H19A 109.5
C18 C19 H19B 109.5
C20 C19 H19B 109.5
H19A C19 H19B 108.1
C21 C20 C19 111.8(3)
C21 C20 H20A 109.2
C19 C20 H20A 109.2
C21 C20 H20B 109.2
C19 C20 H20B 109.2
H20A C20 H20B 107.9
C20 C21 C22 111.0(3)
C20 C21 H21A 109.4
C22 C21 H21A 109.4
C20 C21 H21B 109.4
C22 C21 H21B 109.4
H21A C21 H21B 108.0
C21 C22 C17 110.3(3)
C21 C22 P1 117.2(3)
C17 C22 P1 109.9(2)
C21 C22 H22A 106.2
C17 C22 H22A 106.2
P1 C22 H22A 106.2
C24 C23 C28 112.6(3)
C24 C23 H23A 109.1
C28 C23 H23A 109.1
C24 C23 H23B 109.1
C28 C23 H23B 109.1
H23A C23 H23B 107.8
C23 C24 C25 111.9(3)
C23 C24 H24A 109.2
C25 C24 H24A 109.2
C23 C24 H24B 109.2
C25 C24 H24B 109.2
H24A C24 H24B 107.9
C26 C25 C24 109.7(3)
C26 C25 H25A 109.7
C24 C25 H25A 109.7
C26 C25 H25B 109.7
C24 C25 H25B 109.7
H25A C25 H25B 108.2
C25 C26 C27 111.3(3)
C25 C26 H26A 109.4
C27 C26 H26A 109.4
C25 C26 H26B 109.4
C27 C26 H26B 109.4
H26A C26 H26B 108.0
C26 C27 C28 112.2(3)
C26 C27 H27A 109.2
C28 C27 H27A 109.2
C26 C27 H27B 109.2
C28 C27 H27B 109.2
H27A C27 H27B 107.9
C27 C28 C23 110.0(3)
C27 C28 P2 112.2(2)
C23 C28 P2 108.7(2)
C27 C28 H28A 108.6
C23 C28 H28A 108.6
P2 C28 H28A 108.6
C34 C29 C30 110.3(3)
C34 C29 H29A 109.6
C30 C29 H29A 109.6
C34 C29 H29B 109.6
C30 C29 H29B 109.6
H29A C29 H29B 108.1
C31 C30 C29 112.9(3)
C31 C30 H30A 109.0
C29 C30 H30A 109.0
C31 C30 H30B 109.0
C29 C30 H30B 109.0
H30A C30 H30B 107.8
C30 C31 C32 110.4(3)
C30 C31 H31A 109.6
C32 C31 H31A 109.6
C30 C31 H31B 109.6
C32 C31 H31B 109.6
H31A C31 H31B 108.1
C31 C32 C33 111.4(3)
C31 C32 H32A 109.3
C33 C32 H32A 109.3
C31 C32 H32B 109.3
C33 C32 H32B 109.3
H32A C32 H32B 108.0
C34 C33 C32 112.0(3)
C34 C33 H33A 109.2
C32 C33 H33A 109.2
C34 C33 H33B 109.2
C32 C33 H33B 109.2
H33A C33 H33B 107.9
C33 C34 C29 111.1(3)
C33 C34 P2 111.4(2)
C29 C34 P2 111.3(2)
C33 C34 H34A 107.6
C29 C34 H34A 107.6
P2 C34 H34A 107.6
C36 C35 C40 120.4(3)
C36 C35 H35A 119.8
C40 C35 H35A 119.8
C35 C36 C37 119.5(4)
C35 C36 H36A 120.3
C37 C36 H36A 120.3
C38 C37 C36 120.0(4)
C38 C37 H37A 120.0
C36 C37 H37A 120.0
C37 C38 C39 121.0(4)
C37 C38 H38A 119.5
C39 C38 H38A 119.5
C38 C39 C40 119.8(4)
C38 C39 H39A 120.1
C40 C39 H39A 120.1
C35 C40 C39 119.3(4)
C35 C40 P3 118.6(2)
C39 C40 P3 122.1(3)
C42 C41 C46 119.8(4)
C42 C41 H41A 120.1
C46 C41 H41A 120.1
C43 C42 C41 120.3(4)
C43 C42 H42A 119.8
C41 C42 H42A 119.8
C42 C43 C44 120.5(3)
C42 C43 H43A 119.8
C44 C43 H43A 119.8
C45 C44 C43 119.0(4)
C45 C44 H44A 120.5
C43 C44 H44A 120.5
C44 C45 C46 121.4(4)
C44 C45 H45A 119.3
C46 C45 H45A 119.3
C45 C46 C41 118.9(3)
C45 C46 P3 120.9(3)
C41 C46 P3 120.1(3)
C48 C47 C52 120.1(4)
C48 C47 H47A 119.9
C52 C47 H47A 119.9
C47 C48 C49 119.9(4)
C47 C48 H48A 120.1
C49 C48 H48A 120.1
C48 C49 C50 121.7(4)
C48 C49 H49A 119.2
C50 C49 H49A 119.2
C49 C50 C51 118.2(4)
C49 C50 H50A 120.9
C51 C50 H50A 120.9
C52 C51 C50 121.2(3)
C52 C51 H51A 119.4
C50 C51 H51A 119.4
C51 C52 C47 118.9(4)
C51 C52 P3 119.6(2)
C47 C52 P3 121.4(3)
Cl1 C53 Cl2 111.3(2)
Cl1 C53 H53A 109.4
Cl2 C53 H53A 109.4
Cl1 C53 H53B 109.4
Cl2 C53 H53B 109.4
H53A C53 H53B 108.0
F2 B1 F4 109.8(4)
F2 B1 F3 109.6(3)
F4 B1 F3 109.2(3)
F2 B1 F1 109.6(3)
F4 B1 F1 110.1(3)
F3 B1 F1 108.6(4)
F7 B2 F6 110.7(4)
F7 B2 F5 109.6(4)
F6 B2 F5 110.3(3)
F7 B2 F8 110.1(4)
F6 B2 F8 108.0(4)
F5 B2 F8 108.2(4)

loop_
_geom_bond_atom_site_label_1
_geom_bond_atom_site_label_2
_geom_bond_distance
Fe1 C4 2.049(3)
Fe1 C5 2.062(3)
Fe1 C8 2.063(3)
Fe1 C9 2.065(3)
Fe1 C10 2.069(3)
Fe1 C3 2.084(3)
Fe1 C7 2.086(3)
Fe1 C2 2.089(3)
Fe1 C6 2.098(3)
Fe1 C1 2.096(3)
Fe1 Pd1 2.9339(5)
Pd1 P3 2.2860(8)
Pd1 P2 2.3107(9)
Pd1 P1 2.3161(8)
P1 C1 1.779(3)
P1 C22 1.819(4)
P1 C16 1.845(3)
P2 C6 1.785(3)
P2 C28 1.839(4)
P2 C34 1.844(3)
P3 C52 1.805(4)
P3 C40 1.823(4)
P3 C46 1.828(3)
C1 C5 1.428(4)
C1 C2 1.441(5)
C2 C3 1.406(4)
C2 H2A 1.0000
C3 C4 1.422(5)
C3 H3A 1.0000
C4 C5 1.413(5)
C4 H4A 1.0000
C5 H5A 1.0000
C6 C7 1.428(5)
C6 C10 1.449(5)
C7 C8 1.416(4)
C7 H7A 1.0000
C8 C9 1.402(5)
C8 H8A 1.0000
C9 C10 1.414(4)
C9 H9A 1.0000
C10 H10A 1.0000
C11 C12 1.523(5)
C11 C16 1.535(4)
C11 H11A 0.9900
C11 H11B 0.9900
C12 C13 1.523(5)
C12 H12A 0.9900
C12 H12B 0.9900
C13 C14 1.530(5)
C13 H13A 0.9900
C13 H13B 0.9900
C14 C15 1.523(5)
C14 H14A 0.9900
C14 H14B 0.9900
C15 C16 1.529(4)
C15 H15A 0.9900
C15 H15B 0.9900
C16 H16A 1.0000
C17 C18 1.506(5)
C17 C22 1.548(5)
C17 H17A 0.9900
C17 H17B 0.9900
C18 C19 1.513(5)
C18 H18A 0.9900
C18 H18B 0.9900
C19 C20 1.518(5)
C19 H19A 0.9900
C19 H19B 0.9900
C20 C21 1.518(6)
C20 H20A 0.9900
C20 H20B 0.9900
C21 C22 1.536(4)
C21 H21A 0.9900
C21 H21B 0.9900
C22 H22A 1.0000
C23 C24 1.522(5)
C23 C28 1.538(4)
C23 H23A 0.9900
C23 H23B 0.9900
C24 C25 1.529(5)
C24 H24A 0.9900
C24 H24B 0.9900
C25 C26 1.516(4)
C25 H25A 0.9900
C25 H25B 0.9900
C26 C27 1.517(5)
C26 H26A 0.9900
C26 H26B 0.9900
C27 C28 1.533(5)
C27 H27A 0.9900
C27 H27B 0.9900
C28 H28A 1.0000
C29 C34 1.535(4)
C29 C30 1.541(5)
C29 H29A 0.9900
C29 H29B 0.9900
C30 C31 1.515(6)
C30 H30A 0.9900
C30 H30B 0.9900
C31 C32 1.518(5)
C31 H31A 0.9900
C31 H31B 0.9900
C32 C33 1.533(5)
C32 H32A 0.9900
C32 H32B 0.9900
C33 C34 1.515(5)
C33 H33A 0.9900
C33 H33B 0.9900
C34 H34A 1.0000
C35 C36 1.389(5)
C35 C40 1.389(5)
C35 H35A 0.9500
C36 C37 1.390(5)
C36 H36A 0.9500
C37 C38 1.372(6)
C37 H37A 0.9500
C38 C39 1.376(5)
C38 H38A 0.9500
C39 C40 1.395(4)
C39 H39A 0.9500
C41 C42 1.388(4)
C41 C46 1.399(5)
C41 H41A 0.9500
C42 C43 1.374(6)
C42 H42A 0.9500
C43 C44 1.390(5)
C43 H43A 0.9500
C44 C45 1.383(4)
C44 H44A 0.9500
C45 C46 1.382(5)
C45 H45A 0.9500
C47 C48 1.371(6)
C47 C52 1.415(4)
C47 H47A 0.9500
C48 C49 1.375(7)
C48 H48A 0.9500
C49 C50 1.389(5)
C49 H49A 0.9500
C50 C51 1.393(5)
C50 H50A 0.9500
C51 C52 1.381(5)
C51 H51A 0.9500
C53 Cl1 1.761(4)
C53 Cl2 1.764(4)
C53 H53A 0.9900
C53 H53B 0.9900
B1 F2 1.384(5)
B1 F4 1.387(5)
B1 F3 1.391(5)
B1 F1 1.392(4)
B2 F7 1.362(6)
B2 F6 1.377(5)
B2 F5 1.379(5)
B2 F8 1.392(6)
